data_1552354
loop_
_publ_author_name
'Pal, Shrinwantu'
'Patrick, Brian O.'
'Love, Jennifer A.'

_publ_section_title
;
 Platinum-mediated B--H methoxylation of bis(pyrazolyl)borate
;
_journal_name_full 'Faraday Discussions'
_journal_paper_doi 10.1039/C9FD00052F
_journal_year 2019
_chemical_formula_moiety '0.5(C52 H68 B2 K2 N8 O4 Pt2)'
_chemical_formula_sum 'C26 H34 B K N4 O2 Pt'
_chemical_formula_weight 679.57
_space_group_crystal_system monoclinic
_space_group_IT_number 14
_space_group_name_Hall '-P 2yn'
_space_group_name_H-M_alt 'P 1 21/n 1'
_symmetry_space_group_name_Hall '-P 2yn'
_symmetry_space_group_name_H-M 'P 1 21/n 1'
_atom_sites_solution_hydrogens mixed
_atom_sites_solution_primary dual
_audit_creation_date 2018-11-21
_audit_creation_method
;
Olex2 1.2
(compiled 2018.05.29 svn.r3508 for OlexSys, GUI svn.r5506)
;
_audit_update_record
;
2019-04-25 deposited with the CCDC.    2019-05-23 downloaded from the CCDC.
;
_cell_angle_alpha 90
_cell_angle_beta 94.8910(11)
_cell_angle_gamma 90
_cell_formula_units_Z 8
_cell_length_a 9.6073(5)
_cell_length_b 15.6781(9)
_cell_length_c 35.365(2)
_cell_measurement_reflns_used 9944
_cell_measurement_temperature 90(2)
_cell_measurement_theta_max 30.56
_cell_measurement_theta_min 2.52
_cell_volume 5307.4(5)
_computing_cell_refinement 'SAINT V8.38A (?, 2016)'
_computing_data_reduction 'SAINT V8.38A (?, 2016)'
_computing_molecular_graphics 'Olex2 (Dolomanov et al., 2009)'
_computing_publication_material 'Olex2 (Dolomanov et al., 2009)'
_computing_structure_refinement 'XL (Sheldrick, 2008)'
_computing_structure_solution 'XT (Sheldrick, 2015)'
_diffrn_ambient_temperature 90(2)
_diffrn_detector 'Bruker APEX2 area detector'
_diffrn_detector_area_resol_mean 7.9
_diffrn_detector_type 'CCD area detector'
_diffrn_measured_fraction_theta_full 1.000
_diffrn_measured_fraction_theta_max 0.999
_diffrn_measurement_device 'Bruker D8 Kappa diffractometer'
_diffrn_measurement_device_type 'Bruker APEX II area detector'
_diffrn_measurement_method '\w and \f scans'
_diffrn_radiation_monochromator 'TRIUMPH curved-crystal'
_diffrn_radiation_probe x-ray
_diffrn_radiation_type MoK\a
_diffrn_radiation_wavelength 0.71073
_diffrn_reflns_av_R_equivalents 0.0383
_diffrn_reflns_av_unetI/netI 0.0378
_diffrn_reflns_Laue_measured_fraction_full 1.000
_diffrn_reflns_Laue_measured_fraction_max 0.999
_diffrn_reflns_limit_h_max 13
_diffrn_reflns_limit_h_min -13
_diffrn_reflns_limit_k_max 20
_diffrn_reflns_limit_k_min -22
_diffrn_reflns_limit_l_max 50
_diffrn_reflns_limit_l_min -50
_diffrn_reflns_number 59453
_diffrn_reflns_point_group_measured_fraction_full 1.000
_diffrn_reflns_point_group_measured_fraction_max 0.999
_diffrn_reflns_theta_full 25.242
_diffrn_reflns_theta_max 30.563
_diffrn_reflns_theta_min 1.422
_diffrn_source 'sealed X-ray tube'
_diffrn_source_type 'Incoatec I\ms'
_diffrn_standards_number 0
_exptl_absorpt_coefficient_mu 5.475
_exptl_absorpt_correction_T_max 0.611
_exptl_absorpt_correction_T_min 0.480
_exptl_absorpt_correction_type multi-scan
_exptl_absorpt_process_details
'SADABS-2016/2 (Bruker, 2016/2) was used for absorption correction. wR2(int) was 0.0840 before and 0.0460 after correction. The ratio of minimum to maximum transmission is 0.7853. The \l/2 correction factor is not present.'
_exptl_crystal_colour colourless
_exptl_crystal_colour_primary colourless
_exptl_crystal_density_diffrn 1.701
_exptl_crystal_description blade
_exptl_crystal_F_000 2688
_exptl_crystal_recrystallization_method
'The material was recrystallised from a mixture of THF and hexanes  by slow evaporation'
_exptl_crystal_size_max 0.23
_exptl_crystal_size_mid 0.18
_exptl_crystal_size_min 0.09
_refine_diff_density_max 1.274
_refine_diff_density_min -1.957
_refine_diff_density_rms 0.126
_refine_ls_extinction_method none
_refine_ls_goodness_of_fit_ref 1.035
_refine_ls_hydrogen_treatment mixed
_refine_ls_matrix_type full
_refine_ls_number_parameters 793
_refine_ls_number_reflns 16275
_refine_ls_number_restraints 337
_refine_ls_restrained_S_all 1.028
_refine_ls_R_factor_all 0.0474
_refine_ls_R_factor_gt 0.0301
_refine_ls_shift/su_max 0.005
_refine_ls_shift/su_mean 0.000
_refine_ls_structure_factor_coef Fsqd
_refine_ls_weighting_details 'w=1/[\s^2^(Fo^2^)+(0.0099P)^2^+9.0762P] where P=(Fo^2^+2Fc^2^)/3'
_refine_ls_weighting_scheme calc
_refine_ls_wR_factor_gt 0.0548
_refine_ls_wR_factor_ref 0.0597
_reflns_Friedel_coverage 0.000
_reflns_number_gt 12183
_reflns_number_total 16275
_reflns_threshold_expression 'I > 2\s(I)'
_cod_data_source_file c9fd00052f2.cif
_cod_data_source_block jl312
_cod_original_cell_volume 5307.5(5)
_cod_database_code 1552354
_shelx_shelxl_version_number 2017/1
_shelx_space_group_comment
;
The symmetry employed for this shelxl refinement is uniquely defined
by the following loop, which should always be used as a source of
symmetry information in preference to the above space-group names.
They are only intended as comments.
;
_shelx_estimated_absorpt_t_max 0.639
_shelx_estimated_absorpt_t_min 0.366
_olex2_refinement_description
;
1. Fixed Uiso
 At 1.2 times of:
  All C(H) groups, All C(H,H) groups, All C(H,H,H,H) groups
2. Restrained distances
 O1-C23 \\sim O2-C22A \\sim O2-C22 \\sim O2-C19
 with sigma of 0.01
 C24-C23 \\sim C22A-C21 \\sim C22-C21A \\sim C20A-C19 \\sim C20-C19
 with sigma of 0.01
 C25-C24 \\sim C21-C20 \\sim C20A-C21A
 with sigma of 0.01
 O3-C52 \\sim O4-C48 \\sim O4-C48A \\sim O4-C45
 with sigma of 0.01
 C52-C51 \\sim C48A-C47A \\sim C48-C47 \\sim C46-C45 \\sim C46A-C45
 with sigma of 0.01
 C51-C50 \\sim C47-C46 \\sim C47A-C46A
 with sigma of 0.01
3. Uiso/Uaniso restraints and constraints
O2 \\sim C19 \\sim C20 \\sim C20A \\sim C21 \\sim C21A \\sim C22A \\sim C22
\\sim C22A: within 2A with sigma of 0.04 and sigma for terminal atoms of 0.08
O4 \\sim C45 \\sim C46 \\sim C47 \\sim C48 \\sim C46A \\sim C47A \\sim C48A:
within 2A with sigma of 0.04 and sigma for terminal atoms of 0.08
Uanis(C20A) = Uanis(C20)
4. Rigid body (RIGU) restrains
 O2, C19, C20, C20A, C21, C21A, C22A, C22, C22A
 with sigma for 1-2 distances of 0.004 and sigma for 1-3 distances of 0.004
 O4, C45, C46, C47, C48, C46A, C47A, C48A
 with sigma for 1-2 distances of 0.004 and sigma for 1-3 distances of 0.004
5. Others
 Sof(H19C)=Sof(H19D)=Sof(C20)=Sof(H20A)=Sof(H20B)=Sof(C21)=Sof(H21A)=Sof(H21B)=
 Sof(C22)=Sof(H22C)=Sof(H22D)=1-FVAR(1)
 Sof(H19A)=Sof(H19B)=Sof(C20A)=Sof(H20C)=Sof(H20D)=Sof(C21A)=Sof(H21C)=
 Sof(H21D)=Sof(C22A)=Sof(H22A)=Sof(H22B)=FVAR(1)
 Sof(H45C)=Sof(H45D)=Sof(C46)=Sof(H46C)=Sof(H46D)=Sof(C47)=Sof(H47C)=Sof(H47D)=
 Sof(C48)=Sof(H48C)=Sof(H48D)=1-FVAR(2)
 Sof(H45A)=Sof(H45B)=Sof(C46A)=Sof(H46A)=Sof(H46B)=Sof(C47A)=Sof(H47A)=
 Sof(H47B)=Sof(C48A)=Sof(H48A)=Sof(H48B)=FVAR(2)
6.a Secondary CH2 refined with riding coordinates:
 C19(H19C,H19D), C19(H19A,H19B), C20(H20A,H20B), C20A(H20C,H20D), C21(H21A,
 H21B), C21A(H21C,H21D), C22A(H22A,H22B), C22(H22C,H22D), C23(H23A,H23B),
 C24(H24A,H24B), C25(H25A,H25B), C26(H26A,H26B), C45(H45A,H45B), C45(H45C,H45D),
  C46A(H46A,H46B), C47A(H47A,H47B), C48A(H48A,H48B), C49(H49A,H49B), C50(H50A,
 H50B), C51(H51A,H51B), C52(H52A,H52B), C46(H46C,H46D), C47(H47C,H47D),
 C48(H48C,H48D)
;
_olex2_diffrn_ambient_temperature_device 'Oxford Cryosystems'
_olex2_exptl_crystal_mounting_method 'The crystal was mounted on a mylar loop in oil'
_olex2_submission_original_sample_id 'New BpPtPh2'
_olex2_submission_special_instructions 'No special instructions were received'

loop_
_space_group_symop_operation_xyz
'x, y, z'
'-x+1/2, y+1/2, -z+1/2'
'-x, -y, -z'
'x-1/2, -y-1/2, z-1/2'

loop_
_atom_site_label
_atom_site_type_symbol
_atom_site_fract_x
_atom_site_fract_y
_atom_site_fract_z
_atom_site_U_iso_or_equiv
_atom_site_adp_type
_atom_site_occupancy
_atom_site_site_symmetry_order
_atom_site_calc_flag
_atom_site_refinement_flags_posn
_atom_site_refinement_flags_adp
_atom_site_refinement_flags_occupancy
_atom_site_disorder_assembly
_atom_site_disorder_group
Pt1 Pt 0.66738(2) 0.96287(2) 0.61985(2) 0.01102(3) Uani 1 1 d . . . . .
Pt2 Pt 1.15790(2) 0.46510(2) 0.61718(2) 0.01083(3) Uani 1 1 d . . . . .
K1 K 0.69190(7) 0.68949(4) 0.63283(2) 0.01652(13) Uani 1 1 d . . . . .
K2 K 1.18655(8) 0.18712(5) 0.63747(2) 0.02227(15) Uani 1 1 d . . . . .
O1 O 0.6925(2) 0.57139(14) 0.68806(7) 0.0216(5) Uani 1 1 d D . . . .
O2 O 0.6588(2) 0.54672(14) 0.59150(7) 0.0228(5) Uani 1 1 d D U . . .
O3 O 1.2258(2) 0.06099(15) 0.69229(7) 0.0247(5) Uani 1 1 d D . . . .
O4 O 1.1784(3) 0.04555(16) 0.59583(7) 0.0313(6) Uani 1 1 d D U . . .
N1 N 0.5662(3) 1.12863(16) 0.58131(8) 0.0169(6) Uani 1 1 d . . . . .
N2 N 0.6094(2) 1.04730(15) 0.57533(7) 0.0138(5) Uani 1 1 d . . . . .
N3 N 0.6840(3) 1.14743(16) 0.64675(8) 0.0180(6) Uani 1 1 d . . . . .
N4 N 0.7442(3) 1.06928(16) 0.65137(7) 0.0139(5) Uani 1 1 d . . . . .
N5 N 1.0553(3) 0.62557(16) 0.57504(7) 0.0149(5) Uani 1 1 d . . . . .
N6 N 1.1057(2) 0.54535(15) 0.57071(7) 0.0139(5) Uani 1 1 d . . . . .
N7 N 1.1627(3) 0.65242(16) 0.64048(8) 0.0156(5) Uani 1 1 d . . . . .
N8 N 1.2268(2) 0.57556(16) 0.64711(7) 0.0135(5) Uani 1 1 d . . . . .
C1 C 0.7285(3) 0.88197(18) 0.66174(8) 0.0134(6) Uani 1 1 d . . . . .
C2 C 0.8679(3) 0.8539(2) 0.66754(10) 0.0174(6) Uani 1 1 d . . . . .
H2 H 0.928(4) 0.876(2) 0.6512(10) 0.021 Uiso 1 1 d R . . . .
C3 C 0.9126(3) 0.7970(2) 0.69651(10) 0.0208(7) Uani 1 1 d . . . . .
H3 H 1.005(4) 0.777(2) 0.6970(11) 0.025 Uiso 1 1 d R . . . .
C4 C 0.8205(4) 0.7662(2) 0.72079(10) 0.0213(7) Uani 1 1 d . . . . .
H4 H 0.849(4) 0.726(2) 0.7405(11) 0.026 Uiso 1 1 d R . . . .
C5 C 0.6820(3) 0.7915(2) 0.71593(9) 0.0186(6) Uani 1 1 d . . . . .
H5 H 0.616(4) 0.775(2) 0.7346(10) 0.022 Uiso 1 1 d R . . . .
C6 C 0.6371(3) 0.84744(19) 0.68683(9) 0.0153(6) Uani 1 1 d . . . . .
H6 H 0.540(4) 0.866(2) 0.6840(10) 0.018 Uiso 1 1 d R . . . .
C7 C 0.5979(3) 0.86096(18) 0.58961(8) 0.0117(6) Uani 1 1 d . . . . .
C8 C 0.6770(3) 0.8202(2) 0.56329(9) 0.0162(6) Uani 1 1 d . . . . .
H8 H 0.768(4) 0.841(2) 0.5594(10) 0.019 Uiso 1 1 d R . . . .
C9 C 0.6295(4) 0.7479(2) 0.54323(9) 0.0188(7) Uani 1 1 d . . . . .
H9 H 0.686(4) 0.724(2) 0.5265(11) 0.023 Uiso 1 1 d R . . . .
C10 C 0.4989(4) 0.7147(2) 0.54814(10) 0.0230(7) Uani 1 1 d . . . . .
H10 H 0.475(4) 0.666(2) 0.5352(11) 0.028 Uiso 1 1 d R . . . .
C11 C 0.4174(3) 0.7530(2) 0.57365(10) 0.0210(7) Uani 1 1 d . . . . .
H11 H 0.331(4) 0.730(2) 0.5768(11) 0.025 Uiso 1 1 d R . . . .
C12 C 0.4663(3) 0.8246(2) 0.59412(9) 0.0162(6) Uani 1 1 d . . . . .
H12 H 0.406(4) 0.846(2) 0.6092(10) 0.019 Uiso 1 1 d R . . . .
C13 C 0.5457(3) 1.1687(2) 0.54779(10) 0.0205(7) Uani 1 1 d . . . . .
H13 H 0.514(4) 1.225(2) 0.5468(11) 0.025 Uiso 1 1 d R . . . .
C14 C 0.5751(4) 1.1142(2) 0.51928(10) 0.0227(7) Uani 1 1 d . . . . .
H14 H 0.575(4) 1.125(2) 0.4945(11) 0.027 Uiso 1 1 d R . . . .
C15 C 0.6149(3) 1.0389(2) 0.53794(9) 0.0184(6) Uani 1 1 d . . . . .
H15 H 0.641(4) 0.989(2) 0.5278(10) 0.022 Uiso 1 1 d R . . . .
C16 C 0.7648(4) 1.2051(2) 0.66665(10) 0.0219(7) Uani 1 1 d . . . . .
H16 H 0.734(4) 1.260(2) 0.6659(11) 0.026 Uiso 1 1 d R . . . .
C17 C 0.8791(4) 1.1642(2) 0.68419(10) 0.0227(7) Uani 1 1 d . . . . .
H17 H 0.943(4) 1.193(2) 0.6988(11) 0.027 Uiso 1 1 d R . . . .
C18 C 0.8617(3) 1.0795(2) 0.67393(9) 0.0180(6) Uani 1 1 d . . . . .
H18 H 0.914(4) 1.034(2) 0.6796(11) 0.022 Uiso 1 1 d R . . . .
C19 C 0.7290(4) 0.5099(2) 0.56156(11) 0.0279(8) Uani 1 1 d D U . . .
H19C H 0.827612 0.497645 0.570296 0.033 Uiso 0.517(10) 1 calc R . P A 2
H19D H 0.727089 0.549467 0.539708 0.033 Uiso 0.517(10) 1 calc R . P A 2
H19A H 0.821500 0.487303 0.571211 0.033 Uiso 0.483(10) 1 calc R . P A 1
H19B H 0.741942 0.552435 0.541472 0.033 Uiso 0.483(10) 1 calc R . P A 1
C20 C 0.6521(11) 0.4276(8) 0.5502(5) 0.044(2) Uani 0.517(10) 1 d D U P A 2
H20A H 0.685160 0.379122 0.566480 0.053 Uiso 0.517(10) 1 calc R . P A 2
H20B H 0.660837 0.412986 0.523228 0.053 Uiso 0.517(10) 1 calc R . P A 2
C20A C 0.6328(15) 0.4382(9) 0.5465(4) 0.044(2) Uani 0.483(10) 1 d D U P A 1
H20C H 0.686098 0.390188 0.536708 0.053 Uiso 0.483(10) 1 calc R . P A 1
H20D H 0.562945 0.458593 0.526359 0.053 Uiso 0.483(10) 1 calc R . P A 1
C21 C 0.5021(8) 0.4537(6) 0.5570(3) 0.047(3) Uani 0.517(10) 1 d D U P A 2
H21A H 0.457165 0.485619 0.535113 0.057 Uiso 0.517(10) 1 calc R . P A 2
H21B H 0.444307 0.403336 0.562022 0.057 Uiso 0.517(10) 1 calc R . P A 2
C21A C 0.5638(9) 0.4129(6) 0.5826(3) 0.044(3) Uani 0.483(10) 1 d D U P A 1
H21C H 0.474752 0.382244 0.576431 0.053 Uiso 0.483(10) 1 calc R . P A 1
H21D H 0.626756 0.377254 0.599676 0.053 Uiso 0.483(10) 1 calc R . P A 1
C22A C 0.5406(14) 0.4973(12) 0.5994(4) 0.031(3) Uani 0.483(10) 1 d D U P A 1
H22A H 0.453429 0.523417 0.587723 0.037 Uiso 0.483(10) 1 calc R . P A 1
H22B H 0.534177 0.492514 0.627115 0.037 Uiso 0.483(10) 1 calc R . P A 1
C22 C 0.5241(11) 0.5081(11) 0.5906(5) 0.036(3) Uani 0.517(10) 1 d D U P A 2
H22C H 0.451174 0.552864 0.589894 0.043 Uiso 0.517(10) 1 calc R . P A 2
H22D H 0.517248 0.473563 0.613835 0.043 Uiso 0.517(10) 1 calc R . P A 2
C23 C 0.7859(4) 0.5030(2) 0.68258(10) 0.0245(7) Uani 1 1 d D . . . .
H23A H 0.881474 0.516878 0.693530 0.029 Uiso 1 1 calc R . . . .
H23B H 0.788780 0.490255 0.655238 0.029 Uiso 1 1 calc R . . . .
C24 C 0.7262(4) 0.4280(2) 0.70326(10) 0.0246(7) Uani 1 1 d D . . . .
H24A H 0.801594 0.389900 0.714051 0.030 Uiso 1 1 calc R . . . .
H24B H 0.660527 0.394609 0.685984 0.030 Uiso 1 1 calc R . . . .
C25 C 0.6498(4) 0.4703(2) 0.73492(10) 0.0228(7) Uani 1 1 d D . . . .
H25A H 0.550300 0.453168 0.733368 0.027 Uiso 1 1 calc R . . . .
H25B H 0.694400 0.455303 0.760311 0.027 Uiso 1 1 calc R . . . .
C26 C 0.6646(4) 0.5654(2) 0.72695(9) 0.0209(7) Uani 1 1 d . . . . .
H26A H 0.577389 0.596089 0.731385 0.025 Uiso 1 1 calc R . . . .
H26B H 0.742376 0.590229 0.743561 0.025 Uiso 1 1 calc R . . . .
C27 C 1.2112(3) 0.39127(18) 0.66195(8) 0.0121(6) Uani 1 1 d . . . . .
C28 C 1.3446(3) 0.3557(2) 0.66918(11) 0.0221(7) Uani 1 1 d . . . . .
H28 H 1.418(4) 0.363(2) 0.6518(11) 0.027 Uiso 1 1 d R . . . .
C29 C 1.3808(4) 0.3073(2) 0.70176(12) 0.0320(9) Uani 1 1 d . . . . .
H29 H 1.471(4) 0.287(3) 0.7032(12) 0.038 Uiso 1 1 d R . . . .
C30 C 1.2862(4) 0.2936(2) 0.72811(11) 0.0313(9) Uani 1 1 d . . . . .
H30 H 1.311(4) 0.258(3) 0.7499(12) 0.038 Uiso 1 1 d R . . . .
C31 C 1.1534(4) 0.3266(3) 0.72159(11) 0.0301(8) Uani 1 1 d . . . . .
H31 H 1.083(4) 0.318(3) 0.7399(12) 0.036 Uiso 1 1 d R . . . .
C32 C 1.1167(4) 0.3733(2) 0.68898(10) 0.0236(7) Uani 1 1 d . . . . .
H32 H 1.024(4) 0.393(2) 0.6837(11) 0.028 Uiso 1 1 d R . . . .
C33 C 1.0917(3) 0.35926(18) 0.58948(8) 0.0128(6) Uani 1 1 d . . . . .
C34 C 1.1680(3) 0.3153(2) 0.56365(9) 0.0186(6) Uani 1 1 d . . . . .
H34 H 1.252(4) 0.335(2) 0.5581(11) 0.022 Uiso 1 1 d R . . . .
C35 C 1.1201(4) 0.2414(2) 0.54536(10) 0.0248(8) Uani 1 1 d . . . . .
H35 H 1.172(4) 0.216(2) 0.5274(11) 0.030 Uiso 1 1 d R . . . .
C36 C 0.9911(4) 0.2081(2) 0.55178(10) 0.0260(8) Uani 1 1 d . . . . .
H36 H 0.958(4) 0.158(2) 0.5396(11) 0.031 Uiso 1 1 d R . . . .
C37 C 0.9120(4) 0.2483(2) 0.57717(10) 0.0251(8) Uani 1 1 d . . . . .
H37 H 0.820(4) 0.227(2) 0.5834(11) 0.030 Uiso 1 1 d R . . . .
C38 C 0.9617(3) 0.3227(2) 0.59583(10) 0.0184(6) Uani 1 1 d . . . . .
H38 H 0.907(4) 0.347(2) 0.6127(11) 0.022 Uiso 1 1 d R . . . .
C39 C 1.0418(3) 0.6648(2) 0.54125(10) 0.0191(7) Uani 1 1 d . . . . .
H39 H 1.011(4) 0.724(2) 0.5389(10) 0.023 Uiso 1 1 d R . . . .
C40 C 1.0838(4) 0.6104(2) 0.51413(10) 0.0220(7) Uani 1 1 d . . . . .
H40 H 1.091(4) 0.621(2) 0.4888(11) 0.026 Uiso 1 1 d R . . . .
C41 C 1.1229(3) 0.5361(2) 0.53386(9) 0.0198(6) Uani 1 1 d . . . . .
H41 H 1.154(4) 0.483(2) 0.5258(10) 0.024 Uiso 1 1 d R . . . .
C42 C 1.2385(4) 0.7135(2) 0.65936(10) 0.0207(7) Uani 1 1 d . . . . .
H42 H 1.215(4) 0.771(2) 0.6553(11) 0.025 Uiso 1 1 d R . . . .
C43 C 1.3538(3) 0.6764(2) 0.67857(9) 0.0207(7) Uani 1 1 d . . . . .
H43 H 1.419(4) 0.704(2) 0.6946(11) 0.025 Uiso 1 1 d R . . . .
C44 C 1.3416(3) 0.5898(2) 0.66985(9) 0.0191(7) Uani 1 1 d . . . . .
H44 H 1.399(4) 0.547(2) 0.6787(11) 0.023 Uiso 1 1 d R . . . .
C45 C 1.2525(3) 0.0187(2) 0.56485(10) 0.0267(8) Uani 1 1 d D U . . .
H45A H 1.347096 -0.001520 0.573899 0.032 Uiso 0.370(19) 1 calc R . P B 1
H45B H 1.261514 0.066271 0.546788 0.032 Uiso 0.370(19) 1 calc R . P B 1
H45C H 1.327738 -0.021675 0.573491 0.032 Uiso 0.630(19) 1 calc R . P B 2
H45D H 1.294563 0.068283 0.552723 0.032 Uiso 0.630(19) 1 calc R . P B 2
C46A C 1.1659(14) -0.0539(9) 0.5459(5) 0.043(4) Uani 0.370(19) 1 d D U P B 1
H46A H 1.106014 -0.033020 0.523683 0.051 Uiso 0.370(19) 1 calc R . P B 1
H46B H 1.226927 -0.099995 0.537681 0.051 Uiso 0.370(19) 1 calc R . P B 1
C47A C 1.0786(16) -0.0846(9) 0.5768(6) 0.047(4) Uani 0.370(19) 1 d D U P B 1
H47A H 1.130265 -0.126616 0.593586 0.056 Uiso 0.370(19) 1 calc R . P B 1
H47B H 0.989963 -0.110473 0.566051 0.056 Uiso 0.370(19) 1 calc R . P B 1
C48A C 1.0525(15) -0.0022(10) 0.5981(7) 0.052(5) Uani 0.370(19) 1 d D U P B 1
H48A H 0.971060 0.028935 0.585800 0.062 Uiso 0.370(19) 1 calc R . P B 1
H48B H 1.035753 -0.014009 0.624823 0.062 Uiso 0.370(19) 1 calc R . P B 1
C49 C 1.3367(4) 0.0004(2) 0.68941(11) 0.0284(8) Uani 1 1 d . . . . .
H49A H 1.371793 0.002454 0.663907 0.034 Uiso 1 1 calc R . . . .
H49B H 1.304318 -0.058201 0.694251 0.034 Uiso 1 1 calc R . . . .
C50 C 1.4507(4) 0.0281(3) 0.72004(11) 0.0341(9) Uani 1 1 d D . . . .
H50A H 1.505248 -0.021606 0.730256 0.041 Uiso 1 1 calc R . . . .
H50B H 1.515023 0.069849 0.709811 0.041 Uiso 1 1 calc R . . . .
C51 C 1.3685(4) 0.0686(3) 0.75053(10) 0.0325(9) Uani 1 1 d D . . . .
H51A H 1.402442 0.127048 0.756632 0.039 Uiso 1 1 calc R . . . .
H51B H 1.376155 0.033974 0.774024 0.039 Uiso 1 1 calc R . . . .
C52 C 1.2176(4) 0.0702(2) 0.73246(10) 0.0287(8) Uani 1 1 d D . . . .
H52A H 1.163151 0.022735 0.742363 0.034 Uiso 1 1 calc R . . . .
H52B H 1.171790 0.124709 0.738137 0.034 Uiso 1 1 calc R . . . .
B1 B 0.5443(4) 1.1607(2) 0.62168(12) 0.0221(8) Uani 1 1 d . . . . .
B2 B 1.0241(4) 0.6584(2) 0.61471(11) 0.0190(7) Uani 1 1 d . . . . .
C46 C 1.1458(8) -0.0241(8) 0.5375(2) 0.046(3) Uani 0.630(19) 1 d D U P B 2
H46C H 1.188108 -0.071878 0.524211 0.055 Uiso 0.630(19) 1 calc R . P B 2
H46D H 1.104692 0.016998 0.518422 0.055 Uiso 0.630(19) 1 calc R . P B 2
C47 C 1.0366(10) -0.0562(7) 0.5625(3) 0.048(3) Uani 0.630(19) 1 d D U P B 2
H47C H 1.032850 -0.119293 0.562352 0.057 Uiso 0.630(19) 1 calc R . P B 2
H47D H 0.943075 -0.033621 0.553835 0.057 Uiso 0.630(19) 1 calc R . P B 2
C48 C 1.0845(9) -0.0227(6) 0.6022(3) 0.033(2) Uani 0.630(19) 1 d D U P B 2
H48C H 1.003885 -0.001873 0.615267 0.040 Uiso 0.630(19) 1 calc R . P B 2
H48D H 1.132518 -0.068081 0.617840 0.040 Uiso 0.630(19) 1 calc R . P B 2
H2A H 0.947(3) 0.619(2) 0.6272(9) 0.009(8) Uiso 1 1 d . . . . .
H1A H 0.458(3) 1.124(2) 0.6331(9) 0.013(8) Uiso 1 1 d . . . . .
H2B H 0.987(3) 0.726(2) 0.6131(9) 0.014(8) Uiso 1 1 d . . . . .
H1B H 0.515(4) 1.233(3) 0.6203(12) 0.048(13) Uiso 1 1 d . . . . .

loop_
_atom_site_aniso_label
_atom_site_aniso_U_11
_atom_site_aniso_U_22
_atom_site_aniso_U_33
_atom_site_aniso_U_23
_atom_site_aniso_U_13
_atom_site_aniso_U_12
Pt1 0.01207(5) 0.00892(5) 0.01192(6) 0.00022(4) 0.00007(4) -0.00072(4)
Pt2 0.01096(5) 0.01043(5) 0.01087(5) 0.00038(4) -0.00038(4) 0.00002(4)
K1 0.0233(3) 0.0119(3) 0.0139(3) 0.0005(2) -0.0012(3) 0.0031(2)
K2 0.0287(4) 0.0174(3) 0.0200(4) 0.0031(3) -0.0018(3) 0.0029(3)
O1 0.0285(12) 0.0184(11) 0.0181(12) 0.0035(9) 0.0029(10) 0.0038(10)
O2 0.0277(11) 0.0198(12) 0.0217(12) -0.0065(10) 0.0065(10) -0.0028(10)
O3 0.0257(12) 0.0274(13) 0.0206(12) 0.0031(10) -0.0001(10) 0.0053(10)
O4 0.0398(14) 0.0248(13) 0.0302(14) -0.0015(11) 0.0074(12) -0.0048(11)
N1 0.0160(12) 0.0111(12) 0.0229(15) 0.0024(11) -0.0022(11) 0.0005(10)
N2 0.0161(11) 0.0095(12) 0.0154(12) 0.0007(10) -0.0015(10) 0.0009(10)
N3 0.0209(13) 0.0121(12) 0.0213(14) -0.0009(11) 0.0030(11) 0.0007(10)
N4 0.0167(11) 0.0117(12) 0.0133(13) -0.0008(10) 0.0016(10) -0.0010(10)
N5 0.0167(12) 0.0112(12) 0.0164(13) -0.0001(10) -0.0013(10) 0.0008(10)
N6 0.0152(11) 0.0104(12) 0.0156(12) 0.0017(10) -0.0013(10) -0.0002(10)
N7 0.0181(12) 0.0123(12) 0.0164(13) 0.0026(10) 0.0016(11) -0.0003(10)
N8 0.0134(11) 0.0141(12) 0.0126(12) -0.0008(10) -0.0017(10) -0.0007(9)
C1 0.0190(14) 0.0096(13) 0.0108(14) -0.0014(11) -0.0030(12) 0.0002(11)
C2 0.0176(14) 0.0170(15) 0.0175(16) 0.0017(12) 0.0013(13) -0.0038(12)
C3 0.0212(15) 0.0202(16) 0.0198(17) -0.0003(13) -0.0049(13) 0.0018(13)
C4 0.0291(17) 0.0166(16) 0.0165(16) 0.0006(13) -0.0080(14) -0.0019(13)
C5 0.0249(16) 0.0168(15) 0.0137(15) 0.0016(12) -0.0013(13) -0.0085(13)
C6 0.0178(14) 0.0131(14) 0.0146(15) -0.0017(12) -0.0015(12) -0.0034(11)
C7 0.0147(13) 0.0135(14) 0.0062(13) 0.0020(11) -0.0034(11) 0.0010(11)
C8 0.0219(15) 0.0131(14) 0.0135(15) 0.0017(12) 0.0003(12) -0.0029(12)
C9 0.0283(16) 0.0140(15) 0.0142(15) 0.0014(12) 0.0020(13) 0.0027(13)
C10 0.0380(19) 0.0136(15) 0.0154(16) -0.0018(13) -0.0085(15) -0.0023(14)
C11 0.0205(15) 0.0215(17) 0.0195(17) 0.0047(13) -0.0081(13) -0.0068(13)
C12 0.0177(14) 0.0136(14) 0.0169(16) -0.0004(12) -0.0015(12) 0.0006(12)
C13 0.0197(15) 0.0121(15) 0.0280(18) 0.0060(13) -0.0073(14) 0.0001(12)
C14 0.0269(16) 0.0221(17) 0.0183(17) 0.0072(14) -0.0029(14) -0.0028(14)
C15 0.0212(14) 0.0162(15) 0.0171(15) 0.0018(13) -0.0022(12) -0.0008(13)
C16 0.0355(18) 0.0121(15) 0.0187(17) -0.0052(13) 0.0060(15) -0.0062(14)
C17 0.0296(17) 0.0207(17) 0.0173(16) -0.0039(13) -0.0015(14) -0.0081(14)
C18 0.0198(15) 0.0204(16) 0.0139(15) -0.0015(13) 0.0015(13) -0.0011(12)
C19 0.0297(17) 0.0254(18) 0.030(2) -0.0058(15) 0.0114(15) -0.0003(14)
C20 0.028(3) 0.045(3) 0.059(4) -0.034(3) 0.000(3) 0.004(3)
C20A 0.028(3) 0.045(3) 0.059(4) -0.034(3) 0.000(3) 0.004(3)
C21 0.022(3) 0.043(5) 0.075(6) -0.022(5) -0.003(4) -0.012(3)
C21A 0.022(4) 0.027(4) 0.085(7) -0.015(4) 0.014(4) -0.010(3)
C22A 0.034(5) 0.040(6) 0.020(5) 0.001(5) 0.009(4) -0.014(5)
C22 0.033(4) 0.026(5) 0.051(8) 0.006(5) 0.027(5) -0.002(4)
C23 0.0300(17) 0.0249(18) 0.0192(17) 0.0054(14) 0.0065(14) 0.0026(14)
C24 0.0289(17) 0.0178(16) 0.0279(19) 0.0018(14) 0.0065(15) 0.0034(14)
C25 0.0292(16) 0.0196(16) 0.0202(16) 0.0025(14) 0.0055(14) 0.0021(14)
C26 0.0324(17) 0.0142(15) 0.0161(16) 0.0007(12) 0.0029(14) 0.0008(13)
C27 0.0144(12) 0.0106(13) 0.0106(14) -0.0013(11) -0.0022(11) -0.0014(11)
C28 0.0160(14) 0.0219(17) 0.0277(19) 0.0071(14) -0.0015(14) 0.0019(13)
C29 0.0228(17) 0.030(2) 0.041(2) 0.0160(17) -0.0112(17) -0.0028(15)
C30 0.041(2) 0.0259(19) 0.0236(19) 0.0148(15) -0.0188(17) -0.0138(16)
C31 0.038(2) 0.033(2) 0.0198(18) 0.0074(16) 0.0027(16) -0.0102(17)
C32 0.0208(15) 0.0295(19) 0.0204(17) 0.0075(15) 0.0020(14) 0.0002(14)
C33 0.0155(13) 0.0113(14) 0.0109(14) 0.0043(11) -0.0028(11) 0.0014(11)
C34 0.0225(15) 0.0178(16) 0.0156(16) -0.0012(13) 0.0021(13) 0.0038(13)
C35 0.043(2) 0.0157(16) 0.0150(16) -0.0018(13) -0.0017(15) 0.0052(15)
C36 0.043(2) 0.0139(16) 0.0189(17) -0.0010(13) -0.0113(16) -0.0049(15)
C37 0.0307(18) 0.0226(18) 0.0205(18) 0.0014(14) -0.0070(15) -0.0104(15)
C38 0.0193(14) 0.0173(15) 0.0185(16) 0.0007(13) 0.0003(13) -0.0027(13)
C39 0.0210(15) 0.0154(15) 0.0198(16) 0.0043(13) -0.0045(13) -0.0006(12)
C40 0.0277(16) 0.0231(17) 0.0147(16) 0.0054(14) -0.0005(14) -0.0015(14)
C41 0.0237(15) 0.0193(16) 0.0158(15) -0.0020(14) -0.0021(13) 0.0034(14)
C42 0.0271(16) 0.0161(16) 0.0195(17) -0.0037(13) 0.0056(14) -0.0048(13)
C43 0.0245(16) 0.0213(16) 0.0160(16) -0.0002(13) -0.0001(13) -0.0087(13)
C44 0.0180(14) 0.0220(17) 0.0170(16) 0.0011(13) -0.0006(13) -0.0022(12)
C45 0.0201(15) 0.0283(19) 0.033(2) 0.0034(15) 0.0073(14) 0.0003(13)
C46A 0.030(6) 0.066(8) 0.029(7) -0.022(6) -0.016(5) 0.013(5)
C47A 0.028(6) 0.040(7) 0.071(9) -0.013(6) -0.003(6) -0.015(5)
C48A 0.053(8) 0.041(7) 0.066(10) -0.002(7) 0.037(8) -0.015(7)
C49 0.0328(19) 0.0269(19) 0.0258(19) -0.0032(15) 0.0036(16) 0.0071(15)
C50 0.0273(17) 0.043(2) 0.031(2) -0.0063(18) 0.0005(16) 0.0080(17)
C51 0.035(2) 0.037(2) 0.0240(19) -0.0001(16) -0.0030(16) 0.0143(17)
C52 0.0291(18) 0.031(2) 0.0264(19) 0.0007(16) 0.0041(16) 0.0076(15)
B1 0.0219(17) 0.0184(19) 0.026(2) -0.0023(16) 0.0037(16) 0.0083(15)
B2 0.0201(16) 0.0169(18) 0.0196(19) -0.0003(14) 0.0000(15) 0.0020(14)
C46 0.030(4) 0.076(7) 0.032(4) -0.023(4) -0.004(3) 0.007(4)
C47 0.037(4) 0.043(5) 0.062(5) -0.014(4) 0.000(4) -0.021(4)
C48 0.024(3) 0.038(4) 0.039(4) 0.004(4) 0.012(3) -0.002(3)

loop_
_atom_type_symbol
_atom_type_description
_atom_type_scat_dispersion_real
_atom_type_scat_dispersion_imag
_atom_type_scat_source
C C 0.0033 0.0016 'International Tables Vol C Tables 4.2.6.8 and 6.1.1.4'
H H 0.0000 0.0000 'International Tables Vol C Tables 4.2.6.8 and 6.1.1.4'
B B 0.0013 0.0007 'International Tables Vol C Tables 4.2.6.8 and 6.1.1.4'
K K 0.2009 0.2494 'International Tables Vol C Tables 4.2.6.8 and 6.1.1.4'
N N 0.0061 0.0033 'International Tables Vol C Tables 4.2.6.8 and 6.1.1.4'
O O 0.0106 0.0060 'International Tables Vol C Tables 4.2.6.8 and 6.1.1.4'
Pt Pt -1.7033 8.3905 'International Tables Vol C Tables 4.2.6.8 and 6.1.1.4'

loop_
_geom_angle_atom_site_label_1
_geom_angle_atom_site_label_2
_geom_angle_atom_site_label_3
_geom_angle
N2 Pt1 N4 87.47(10)
C1 Pt1 N2 178.24(11)
C1 Pt1 N4 92.45(11)
C1 Pt1 C7 87.32(11)
C7 Pt1 N2 92.73(10)
C7 Pt1 N4 178.94(11)
N6 Pt2 N8 86.81(10)
C27 Pt2 N6 178.40(10)
C27 Pt2 N8 91.71(11)
C27 Pt2 C33 87.52(11)
C33 Pt2 N6 93.96(10)
C33 Pt2 N8 179.12(11)
O1 K1 C1 115.09(8)
O1 K1 C2 107.54(8)
O1 K1 C5 71.98(8)
O1 K1 C6 95.14(8)
O1 K1 C7 155.79(8)
O1 K1 C8 175.71(8)
O1 K1 C9 151.14(8)
O1 K1 C11 127.34(8)
O1 K1 C12 135.60(8)
O1 K1 B2 95.50(8)
O1 K1 H2A 80.1(7)
O1 K1 H2B 110.7(6)
O2 K1 O1 79.27(7)
O2 K1 C1 165.63(8)
O2 K1 C2 154.02(8)
O2 K1 C5 150.00(8)
O2 K1 C6 162.82(8)
O2 K1 C7 115.34(8)
O2 K1 C8 96.93(8)
O2 K1 C9 72.82(8)
O2 K1 C11 81.84(8)
O2 K1 C12 105.73(8)
O2 K1 B2 81.05(8)
O2 K1 H2A 71.7(7)
O2 K1 H2B 96.0(6)
C1 K1 C2 25.15(8)
C1 K1 C5 43.95(8)
C1 K1 C6 25.46(8)
C1 K1 C9 92.94(8)
C1 K1 C11 88.77(8)
C1 K1 C12 64.56(7)
C1 K1 B2 96.78(9)
C1 K1 H2A 109.3(7)
C1 K1 H2B 79.3(6)
C2 K1 C5 49.20(8)
C2 K1 C9 100.82(8)
C2 K1 C11 110.64(8)
C2 K1 B2 73.43(9)
C2 K1 H2A 84.5(7)
C2 K1 H2B 58.1(6)
C5 K1 C11 108.88(9)
C5 K1 H2A 110.6(7)
C5 K1 H2B 102.0(6)
C6 K1 C2 43.15(8)
C6 K1 C5 24.38(8)
C6 K1 C9 109.42(8)
C6 K1 C11 88.97(8)
C6 K1 C12 66.97(8)
C6 K1 B2 115.83(9)
C6 K1 H2A 123.6(7)
C6 K1 H2B 101.2(6)
C7 K1 C1 51.36(7)
C7 K1 C2 68.33(8)
C7 K1 C5 89.42(8)
C7 K1 C6 65.08(8)
C7 K1 C8 25.44(8)
C7 K1 C9 44.35(8)
C7 K1 C11 43.81(8)
C7 K1 C12 25.26(7)
C7 K1 B2 105.51(9)
C7 K1 H2A 121.9(7)
C7 K1 H2B 87.8(6)
C8 K1 C1 68.72(8)
C8 K1 C2 76.75(8)
C8 K1 C5 111.45(8)
C8 K1 C6 87.94(8)
C8 K1 C9 24.69(8)
C8 K1 C11 49.59(8)
C8 K1 C12 43.35(8)
C8 K1 B2 85.81(9)
C8 K1 H2A 100.7(7)
C8 K1 H2B 71.5(6)
C9 K1 C5 133.77(8)
C9 K1 C11 41.83(9)
C9 K1 B2 87.41(9)
C9 K1 H2A 97.7(7)
C9 K1 H2B 79.8(6)
C11 K1 H2A 137.6(7)
C11 K1 H2B 119.8(6)
C12 K1 C2 87.09(8)
C12 K1 C5 89.45(8)
C12 K1 C9 49.84(8)
C12 K1 C11 24.22(8)
C12 K1 B2 128.88(9)
C12 K1 H2A 144.0(7)
C12 K1 H2B 112.4(6)
B2 K1 C5 109.65(9)
B2 K1 C11 129.23(9)
B2 K1 H2A 16.8(7)
B2 K1 H2B 19.5(6)
H2A K1 H2B 36.0(9)
O3 K2 C27 120.20(7)
O3 K2 C28 108.15(8)
O3 K2 C29 83.86(8)
O3 K2 C33 164.84(8)
O3 K2 C34 170.51(8)
O3 K2 C35 149.12(8)
O3 K2 C36 135.68(8)
O3 K2 C37 134.00(8)
O3 K2 C38 145.02(8)
O4 K2 O3 77.76(8)
O4 K2 C27 161.22(8)
O4 K2 C28 150.78(9)
O4 K2 C29 145.47(9)
O4 K2 C33 113.99(8)
O4 K2 C34 94.22(8)
O4 K2 C35 71.46(8)
O4 K2 C36 66.70(8)
O4 K2 C37 84.44(9)
O4 K2 C38 107.70(8)
C27 K2 C29 42.75(8)
C27 K2 C35 90.67(8)
C27 K2 C36 99.14(8)
C27 K2 C37 85.73(8)
C28 K2 C27 24.72(7)
C28 K2 C29 24.29(8)
C28 K2 C33 66.68(8)
C28 K2 C34 76.43(9)
C28 K2 C35 100.06(9)
C28 K2 C36 115.85(9)
C28 K2 C37 107.90(8)
C28 K2 C38 84.10(8)
C29 K2 C36 139.95(9)
C33 K2 C27 49.54(7)
C33 K2 C29 90.14(8)
C33 K2 C34 24.63(8)
C33 K2 C35 43.16(8)
C33 K2 C36 50.08(8)
C33 K2 C37 43.36(8)
C33 K2 C38 24.80(7)
C34 K2 C27 67.37(8)
C34 K2 C29 100.50(9)
C34 K2 C35 23.97(8)
C34 K2 C36 41.74(8)
C34 K2 C37 48.72(9)
C34 K2 C38 42.27(8)
C35 K2 C29 123.74(9)
C35 K2 C36 23.36(9)
C35 K2 C37 41.20(10)
C37 K2 C29 128.32(9)
C37 K2 C36 23.26(9)
C38 K2 C27 61.51(7)
C38 K2 C29 104.15(9)
C38 K2 C35 48.82(9)
C38 K2 C36 41.89(9)
C38 K2 C37 24.22(8)
C23 O1 K1 112.46(18)
C23 O1 C26 104.8(2)
C26 O1 K1 139.11(19)
C19 O2 K1 134.64(19)
C19 O2 C22 107.3(8)
C22A O2 K1 114.1(9)
C22A O2 C19 111.2(9)
C22 O2 K1 115.6(8)
C49 O3 K2 118.6(2)
C49 O3 C52 103.9(3)
C52 O3 K2 127.2(2)
C45 O4 K2 132.9(2)
C45 O4 C48A 111.7(7)
C45 O4 C48 105.4(5)
C48A O4 K2 113.0(6)
C48 O4 K2 121.7(5)
N2 N1 B1 121.0(3)
C13 N1 N2 108.9(3)
C13 N1 B1 130.0(3)
N1 N2 Pt1 122.6(2)
C15 N2 Pt1 130.7(2)
C15 N2 N1 106.5(3)
N4 N3 B1 121.7(3)
C16 N3 N4 108.8(3)
C16 N3 B1 129.5(3)
N3 N4 Pt1 121.66(18)
C18 N4 Pt1 130.7(2)
C18 N4 N3 107.1(2)
N6 N5 B2 120.5(3)
C39 N5 N6 109.4(3)
C39 N5 B2 130.1(3)
N5 N6 Pt2 122.0(2)
C41 N6 Pt2 131.2(2)
C41 N6 N5 106.5(3)
N8 N7 B2 120.4(2)
C42 N7 N8 109.0(2)
C42 N7 B2 130.6(3)
N7 N8 Pt2 121.45(18)
C44 N8 Pt2 130.7(2)
C44 N8 N7 107.2(2)
Pt1 C1 K1 110.14(11)
C2 C1 Pt1 121.5(2)
C2 C1 K1 80.14(18)
C2 C1 C6 115.1(3)
C6 C1 Pt1 123.4(2)
C6 C1 K1 77.36(17)
K1 C2 H2 113(2)
C1 C2 K1 74.71(17)
C1 C2 H2 115(2)
C3 C2 K1 83.62(19)
C3 C2 C1 122.4(3)
C3 C2 H2 123(2)
K1 C3 H3 112(2)
C2 C3 K1 72.30(18)
C2 C3 H3 117(2)
C4 C3 K1 80.85(19)
C4 C3 C2 120.6(3)
C4 C3 H3 122(2)
K1 C4 H4 119(2)
C3 C4 K1 76.11(19)
C3 C4 H4 122(2)
C3 C4 C5 119.0(3)
C5 C4 K1 73.91(19)
C5 C4 H4 119(2)
K1 C5 H5 122(2)
C4 C5 K1 82.7(2)
C4 C5 H5 121(2)
C4 C5 C6 120.4(3)
C6 C5 K1 71.51(18)
C6 C5 H5 119(2)
K1 C6 H6 112(2)
C1 C6 K1 77.18(18)
C1 C6 H6 118(2)
C5 C6 K1 84.11(19)
C5 C6 C1 122.5(3)
C5 C6 H6 120(2)
Pt1 C7 K1 110.41(10)
C8 C7 Pt1 122.8(2)
C8 C7 K1 77.69(17)
C8 C7 C12 115.6(3)
C12 C7 Pt1 121.6(2)
C12 C7 K1 79.91(17)
K1 C8 H8 110(2)
C7 C8 K1 76.87(17)
C7 C8 H8 119(2)
C9 C8 K1 82.01(19)
C9 C8 C7 122.4(3)
C9 C8 H8 118(2)
K1 C9 H9 116(2)
C8 C9 K1 73.29(18)
C8 C9 H9 118(2)
C10 C9 K1 82.4(2)
C10 C9 C8 120.2(3)
C10 C9 H9 122(2)
K1 C10 H10 116(2)
C9 C10 K1 73.91(19)
C9 C10 H10 117(2)
C9 C10 C11 119.3(3)
C11 C10 K1 76.88(18)
C11 C10 H10 124(3)
K1 C11 H11 118(2)
C10 C11 K1 79.62(19)
C10 C11 H11 119(2)
C10 C11 C12 120.3(3)
C12 C11 K1 72.84(17)
C12 C11 H11 121(2)
K1 C12 H12 116(2)
C7 C12 K1 74.83(16)
C7 C12 H12 124(2)
C11 C12 K1 82.94(19)
C11 C12 C7 122.2(3)
C11 C12 H12 114(2)
N1 C13 H13 120(2)
N1 C13 C14 109.6(3)
C14 C13 H13 130(2)
C13 C14 H14 129(2)
C13 C14 C15 104.2(3)
C15 C14 H14 127(2)
N2 C15 C14 110.7(3)
N2 C15 H15 121(2)
C14 C15 H15 128(2)
N3 C16 H16 117(2)
N3 C16 C17 108.9(3)
C17 C16 H16 134(2)
C16 C17 H17 121(2)
C16 C17 C18 104.8(3)
C18 C17 H17 134(2)
N4 C18 C17 110.4(3)
N4 C18 H18 118(2)
C17 C18 H18 131(2)
O2 C19 H19C 110.3
O2 C19 H19D 110.3
O2 C19 H19A 110.9
O2 C19 H19B 110.9
O2 C19 C20 106.9(5)
O2 C19 C20A 104.3(5)
H19C C19 H19D 108.6
H19A C19 H19B 108.9
C20 C19 H19C 110.3
C20 C19 H19D 110.3
C20A C19 H19A 110.9
C20A C19 H19B 110.9
C19 C20 H20A 111.8
C19 C20 H20B 111.8
C19 C20 C21 99.9(7)
H20A C20 H20B 109.5
C21 C20 H20A 111.8
C21 C20 H20B 111.8
C19 C20A H20C 111.6
C19 C20A H20D 111.6
C19 C20A C21A 101.1(7)
H20C C20A H20D 109.4
C21A C20A H20C 111.6
C21A C20A H20D 111.6
C20 C21 H21A 111.3
C20 C21 H21B 111.3
H21A C21 H21B 109.2
C22 C21 C20 102.2(8)
C22 C21 H21A 111.3
C22 C21 H21B 111.3
C20A C21A H21C 111.5
C20A C21A H21D 111.5
H21C C21A H21D 109.4
C22A C21A C20A 101.2(9)
C22A C21A H21C 111.5
C22A C21A H21D 111.5
O2 C22A C21A 105.0(12)
O2 C22A H22A 110.8
O2 C22A H22B 110.8
C21A C22A H22A 110.8
C21A C22A H22B 110.8
H22A C22A H22B 108.8
O2 C22 C21 109.4(11)
O2 C22 H22C 109.8
O2 C22 H22D 109.8
C21 C22 H22C 109.8
C21 C22 H22D 109.8
H22C C22 H22D 108.2
O1 C23 H23A 110.9
O1 C23 H23B 110.9
O1 C23 C24 104.4(3)
H23A C23 H23B 108.9
C24 C23 H23A 110.9
C24 C23 H23B 110.9
C23 C24 H24A 111.0
C23 C24 H24B 111.0
C23 C24 C25 103.8(3)
H24A C24 H24B 109.0
C25 C24 H24A 111.0
C25 C24 H24B 111.0
C24 C25 H25A 111.1
C24 C25 H25B 111.1
H25A C25 H25B 109.1
C26 C25 C24 103.2(3)
C26 C25 H25A 111.1
C26 C25 H25B 111.1
O1 C26 C25 105.7(3)
O1 C26 H26A 110.6
O1 C26 H26B 110.6
C25 C26 H26A 110.6
C25 C26 H26B 110.6
H26A C26 H26B 108.7
Pt2 C27 K2 110.20(11)
C28 C27 Pt2 123.1(2)
C28 C27 K2 72.98(19)
C28 C27 C32 115.5(3)
C32 C27 Pt2 121.4(2)
C32 C27 K2 87.0(2)
K2 C28 H28 103(2)
C27 C28 K2 82.29(19)
C27 C28 H28 122(2)
C29 C28 K2 85.3(2)
C29 C28 C27 121.7(3)
C29 C28 H28 116(2)
K2 C29 H29 108(3)
C28 C29 K2 70.4(2)
C28 C29 H29 114(3)
C30 C29 K2 90.6(2)
C30 C29 C28 120.8(3)
C30 C29 H29 125(3)
C29 C30 H30 120(2)
C29 C30 C31 119.0(3)
C31 C30 H30 121(3)
C30 C31 H31 121(2)
C30 C31 C32 120.3(4)
C32 C31 H31 119(2)
C27 C32 H32 117(2)
C31 C32 C27 122.7(3)
C31 C32 H32 120(2)
Pt2 C33 K2 111.49(11)
C34 C33 Pt2 124.4(2)
C34 C33 K2 78.16(18)
C34 C33 C38 115.1(3)
C38 C33 Pt2 120.5(2)
C38 C33 K2 78.07(17)
K2 C34 H34 113(2)
C33 C34 K2 77.21(18)
C33 C34 H34 120(2)
C35 C34 K2 81.5(2)
C35 C34 C33 122.9(3)
C35 C34 H34 117(2)
K2 C35 H35 119(2)
C34 C35 K2 74.5(2)
C34 C35 H35 120(2)
C36 C35 K2 81.1(2)
C36 C35 C34 120.4(4)
C36 C35 H35 120(2)
K2 C36 H36 118(2)
C35 C36 K2 75.6(2)
C35 C36 H36 121(2)
C37 C36 K2 76.1(2)
C37 C36 C35 119.1(3)
C37 C36 H36 120(2)
K2 C37 H37 115(2)
C36 C37 K2 80.7(2)
C36 C37 H37 123(2)
C36 C37 C38 120.1(3)
C38 C37 K2 73.97(19)
C38 C37 H37 117(2)
K2 C38 H38 112(2)
C33 C38 K2 77.13(17)
C33 C38 H38 120(2)
C37 C38 K2 81.8(2)
C37 C38 C33 122.3(3)
C37 C38 H38 117(2)
N5 C39 H39 121(2)
N5 C39 C40 109.1(3)
C40 C39 H39 130(2)
C39 C40 H40 128(2)
C39 C40 C41 104.6(3)
C41 C40 H40 127(2)
N6 C41 C40 110.4(3)
N6 C41 H41 118(2)
C40 C41 H41 132(2)
N7 C42 H42 120(2)
N7 C42 C43 108.9(3)
C43 C42 H42 131(2)
C42 C43 H43 126(2)
C42 C43 C44 104.6(3)
C44 C43 H43 130(2)
N8 C44 C43 110.3(3)
N8 C44 H44 122(2)
C43 C44 H44 128(2)
O4 C45 H45A 110.6
O4 C45 H45B 110.6
O4 C45 H45C 110.6
O4 C45 H45D 110.6
O4 C45 C46A 105.6(6)
O4 C45 C46 105.6(4)
H45A C45 H45B 108.8
H45C C45 H45D 108.7
C46A C45 H45A 110.6
C46A C45 H45B 110.6
C46 C45 H45C 110.6
C46 C45 H45D 110.6
C45 C46A H46A 111.0
C45 C46A H46B 111.0
H46A C46A H46B 109.0
C47A C46A C45 103.6(9)
C47A C46A H46A 111.0
C47A C46A H46B 111.0
C46A C47A H47A 111.3
C46A C47A H47B 111.3
C46A C47A C48A 102.2(13)
H47A C47A H47B 109.2
C48A C47A H47A 111.3
C48A C47A H47B 111.3
O4 C48A C47A 103.9(9)
O4 C48A H48A 111.0
O4 C48A H48B 111.0
C47A C48A H48A 111.0
C47A C48A H48B 111.0
H48A C48A H48B 109.0
O3 C49 H49A 110.8
O3 C49 H49B 110.8
O3 C49 C50 104.6(3)
H49A C49 H49B 108.9
C50 C49 H49A 110.8
C50 C49 H49B 110.8
C49 C50 H50A 111.0
C49 C50 H50B 111.0
H50A C50 H50B 109.0
C51 C50 C49 103.6(3)
C51 C50 H50A 111.0
C51 C50 H50B 111.0
C50 C51 H51A 111.0
C50 C51 H51B 111.0
C50 C51 C52 103.8(3)
H51A C51 H51B 109.0
C52 C51 H51A 111.0
C52 C51 H51B 111.0
O3 C52 C51 106.3(3)
O3 C52 H52A 110.5
O3 C52 H52B 110.5
C51 C52 H52A 110.5
C51 C52 H52B 110.5
H52A C52 H52B 108.7
N1 B1 N3 107.7(3)
N1 B1 H1A 109.1(17)
N1 B1 H1B 109(2)
N3 B1 H1A 110.7(17)
N3 B1 H1B 111(2)
H1A B1 H1B 110(3)
K1 B2 H2A 46.3(16)
K1 B2 H2B 64.5(17)
N5 B2 K1 118.94(19)
N5 B2 N7 106.9(3)
N5 B2 H2A 111.9(17)
N5 B2 H2B 110.7(17)
N7 B2 K1 133.0(2)
N7 B2 H2A 107.9(16)
N7 B2 H2B 109.8(17)
H2A B2 H2B 110(2)
C45 C46 H46C 111.0
C45 C46 H46D 111.0
C45 C46 C47 103.9(6)
H46C C46 H46D 109.0
C47 C46 H46C 111.0
C47 C46 H46D 111.0
C46 C47 H47C 110.8
C46 C47 H47D 110.8
C46 C47 C48 104.7(6)
H47C C47 H47D 108.9
C48 C47 H47C 110.8
C48 C47 H47D 110.8
O4 C48 C47 104.8(6)
O4 C48 H48C 110.8
O4 C48 H48D 110.8
C47 C48 H48C 110.8
C47 C48 H48D 110.8
H48C C48 H48D 108.9

loop_
_geom_bond_atom_site_label_1
_geom_bond_atom_site_label_2
_geom_bond_distance
Pt1 N2 2.096(2)
Pt1 N4 2.105(2)
Pt1 C1 2.000(3)
Pt1 C7 2.005(3)
Pt2 N6 2.096(2)
Pt2 N8 2.107(2)
Pt2 C27 1.993(3)
Pt2 C33 2.003(3)
K1 O1 2.691(2)
K1 O2 2.677(2)
K1 C1 3.196(3)
K1 C2 3.264(3)
K1 C5 3.354(3)
K1 C6 3.198(3)
K1 C7 3.185(3)
K1 C8 3.195(3)
K1 C9 3.304(3)
K1 C11 3.374(3)
K1 C12 3.249(3)
K1 B2 3.344(4)
K1 H2A 2.71(3)
K1 H2B 3.03(3)
K2 O3 2.773(2)
K2 O4 2.661(3)
K2 C27 3.319(3)
K2 C28 3.203(4)
K2 C29 3.388(4)
K2 C33 3.276(3)
K2 C34 3.288(3)
K2 C35 3.375(4)
K2 C36 3.442(3)
K2 C37 3.386(3)
K2 C38 3.288(3)
O1 C23 1.422(4)
O1 C26 1.427(4)
O2 C19 1.425(4)
O2 C22A 1.422(7)
O2 C22 1.427(6)
O3 C49 1.437(4)
O3 C52 1.437(4)
O4 C45 1.420(4)
O4 C48A 1.430(7)
O4 C48 1.431(6)
N1 N2 1.363(3)
N1 C13 1.341(4)
N1 B1 1.545(5)
N2 C15 1.334(4)
N3 N4 1.359(3)
N3 C16 1.350(4)
N3 B1 1.558(5)
N4 C18 1.336(4)
N5 N6 1.361(3)
N5 C39 1.340(4)
N5 B2 1.547(5)
N6 C41 1.335(4)
N7 N8 1.365(3)
N7 C42 1.345(4)
N7 B2 1.550(4)
N8 C44 1.327(4)
C1 C2 1.408(4)
C1 C6 1.409(4)
C2 H2 0.92(4)
C2 C3 1.398(4)
C3 H3 0.94(4)
C3 C4 1.373(5)
C4 H4 0.96(4)
C4 C5 1.385(5)
C5 H5 0.99(4)
C5 C6 1.392(4)
C6 H6 0.97(3)
C7 C8 1.405(4)
C7 C12 1.408(4)
C8 H8 0.96(4)
C8 C9 1.394(4)
C9 H9 0.92(4)
C9 C10 1.382(5)
C10 H10 0.91(4)
C10 C11 1.381(5)
C11 H11 0.92(4)
C11 C12 1.395(4)
C12 H12 0.88(4)
C13 H13 0.93(4)
C13 C14 1.369(5)
C14 H14 0.89(4)
C14 C15 1.390(4)
C15 H15 0.90(4)
C16 H16 0.91(4)
C16 C17 1.374(5)
C17 H17 0.89(4)
C17 C18 1.384(5)
C18 H18 0.89(4)
C19 H19C 0.9900
C19 H19D 0.9900
C19 H19A 0.9900
C19 H19B 0.9900
C19 C20 1.524(7)
C19 C20A 1.522(7)
C20 H20A 0.9900
C20 H20B 0.9900
C20 C21 1.537(9)
C20A H20C 0.9900
C20A H20D 0.9900
C20A C21A 1.539(10)
C21 H21A 0.9900
C21 H21B 0.9900
C21 C22 1.46(2)
C21A H21C 0.9900
C21A H21D 0.9900
C21A C22A 1.48(2)
C22A H22A 0.9900
C22A H22B 0.9900
C22 H22C 0.9900
C22 H22D 0.9900
C23 H23A 0.9900
C23 H23B 0.9900
C23 C24 1.523(4)
C24 H24A 0.9900
C24 H24B 0.9900
C24 C25 1.540(5)
C25 H25A 0.9900
C25 H25B 0.9900
C25 C26 1.526(4)
C26 H26A 0.9900
C26 H26B 0.9900
C27 C28 1.401(4)
C27 C32 1.402(5)
C28 H28 0.98(4)
C28 C29 1.398(5)
C29 H29 0.92(4)
C29 C30 1.373(6)
C30 H30 0.97(4)
C30 C31 1.378(6)
C31 H31 0.98(4)
C31 C32 1.386(5)
C32 H32 0.95(4)
C33 C34 1.400(4)
C33 C38 1.410(4)
C34 H34 0.90(4)
C34 C35 1.386(5)
C35 H35 0.93(4)
C35 C36 1.381(5)
C36 H36 0.94(4)
C36 C37 1.377(5)
C37 H37 0.98(4)
C37 C38 1.403(4)
C38 H38 0.91(4)
C39 H39 0.97(4)
C39 C40 1.369(5)
C40 H40 0.92(4)
C40 C41 1.392(5)
C41 H41 0.94(4)
C42 H42 0.93(4)
C42 C43 1.378(5)
C43 H43 0.92(4)
C43 C44 1.395(5)
C44 H44 0.91(4)
C45 H45A 0.9900
C45 H45B 0.9900
C45 H45C 0.9900
C45 H45D 0.9900
C45 C46A 1.530(8)
C45 C46 1.506(6)
C46A H46A 0.9900
C46A H46B 0.9900
C46A C47A 1.512(9)
C47A H47A 0.9900
C47A H47B 0.9900
C47A C48A 1.527(8)
C48A H48A 0.9900
C48A H48B 0.9900
C49 H49A 0.9900
C49 H49B 0.9900
C49 C50 1.536(5)
C50 H50A 0.9900
C50 H50B 0.9900
C50 C51 1.528(5)
C51 H51A 0.9900
C51 H51B 0.9900
C51 C52 1.534(4)
C52 H52A 0.9900
C52 H52B 0.9900
B1 H1A 1.11(3)
B1 H1B 1.16(4)
B2 H2A 1.08(3)
B2 H2B 1.12(3)
C46 H46C 0.9900
C46 H46D 0.9900
C46 C47 1.515(8)
C47 H47C 0.9900
C47 H47D 0.9900
C47 C48 1.532(7)
C48 H48C 0.9900
C48 H48D 0.9900

loop_
_geom_torsion_atom_site_label_1
_geom_torsion_atom_site_label_2
_geom_torsion_atom_site_label_3
_geom_torsion_atom_site_label_4
_geom_torsion
Pt1 N2 C15 C14 -175.4(2)
Pt1 N4 C18 C17 170.8(2)
Pt1 C1 C2 K1 -107.7(2)
Pt1 C1 C2 C3 -179.6(2)
Pt1 C1 C6 K1 106.0(2)
Pt1 C1 C6 C5 -179.7(2)
Pt1 C7 C8 K1 106.50(19)
Pt1 C7 C8 C9 178.0(2)
Pt1 C7 C12 K1 -107.84(19)
Pt1 C7 C12 C11 -179.1(2)
Pt2 N6 C41 C40 -174.2(2)
Pt2 N8 C44 C43 170.6(2)
Pt2 C27 C28 K2 -103.4(2)
Pt2 C27 C28 C29 177.0(3)
Pt2 C27 C32 C31 -175.9(3)
Pt2 C33 C34 K2 108.1(2)
Pt2 C33 C34 C35 179.0(2)
Pt2 C33 C38 K2 -108.07(18)
Pt2 C33 C38 C37 -179.6(2)
K1 O1 C23 C24 -154.4(2)
K1 O1 C26 C25 164.5(2)
K1 O2 C19 C20 -178.5(8)
K1 O2 C19 C20A -168.2(8)
K1 O2 C22A C21A -164.3(7)
K1 O2 C22 C21 158.1(8)
K1 C1 C2 C3 -72.0(3)
K1 C1 C6 C5 74.4(3)
K1 C2 C3 C4 -67.5(3)
K1 C3 C4 C5 -62.4(3)
K1 C4 C5 C6 -63.5(3)
K1 C5 C6 C1 -70.7(3)
K1 C7 C8 C9 71.5(3)
K1 C7 C12 C11 -71.3(3)
K1 C8 C9 C10 70.4(3)
K1 C9 C10 C11 64.3(3)
K1 C10 C11 C12 63.0(3)
K1 C11 C12 C7 67.1(3)
K2 O3 C49 C50 104.8(3)
K2 O3 C52 C51 -105.2(3)
K2 O4 C45 C46A -161.6(7)
K2 O4 C45 C46 -138.8(6)
K2 O4 C48A C47A -172.7(16)
K2 O4 C48 C47 142.3(8)
K2 C27 C28 C29 -79.6(3)
K2 C27 C32 C31 72.2(4)
K2 C28 C29 C30 -78.5(4)
K2 C29 C30 C31 -65.9(4)
K2 C33 C34 C35 70.9(3)
K2 C33 C38 C37 -71.5(3)
K2 C34 C35 C36 69.5(3)
K2 C35 C36 C37 64.7(3)
K2 C36 C37 C38 65.2(3)
K2 C37 C38 C33 69.1(3)
O1 C23 C24 C25 -28.2(3)
O2 C19 C20 C21 33.7(12)
O2 C19 C20A C21A -30.0(12)
O3 C49 C50 C51 30.0(4)
O4 C45 C46A C47A -21.4(10)
O4 C45 C46 C47 -26.8(7)
N1 N2 C15 C14 -0.2(3)
N1 C13 C14 C15 -0.2(4)
N2 N1 C13 C14 0.0(4)
N2 N1 B1 N3 56.3(4)
N3 N4 C18 C17 0.0(4)
N3 C16 C17 C18 -0.4(4)
N4 N3 C16 C17 0.4(4)
N4 N3 B1 N1 -57.7(4)
N5 N6 C41 C40 0.1(3)
N5 C39 C40 C41 0.2(4)
N6 N5 C39 C40 -0.1(4)
N6 N5 B2 K1 -110.6(2)
N6 N5 B2 N7 58.3(3)
N7 N8 C44 C43 0.3(4)
N7 C42 C43 C44 0.1(4)
N8 N7 C42 C43 0.1(4)
N8 N7 B2 K1 106.1(3)
N8 N7 B2 N5 -60.7(4)
C1 C2 C3 K1 67.4(3)
C1 C2 C3 C4 -0.2(5)
C2 C1 C6 K1 -72.6(2)
C2 C1 C6 C5 1.8(4)
C2 C3 C4 K1 63.1(3)
C2 C3 C4 C5 0.7(5)
C3 C4 C5 K1 63.5(3)
C3 C4 C5 C6 0.0(5)
C4 C5 C6 K1 69.4(3)
C4 C5 C6 C1 -1.3(5)
C6 C1 C2 K1 70.9(2)
C6 C1 C2 C3 -1.0(5)
C7 C8 C9 K1 -68.9(3)
C7 C8 C9 C10 1.6(5)
C8 C7 C12 K1 71.0(2)
C8 C7 C12 C11 -0.3(4)
C8 C9 C10 K1 -65.6(3)
C8 C9 C10 C11 -1.2(5)
C9 C10 C11 K1 -62.8(3)
C9 C10 C11 C12 0.2(5)
C10 C11 C12 K1 -66.5(3)
C10 C11 C12 C7 0.6(5)
C12 C7 C8 K1 -72.3(2)
C12 C7 C8 C9 -0.8(4)
C13 N1 N2 Pt1 175.8(2)
C13 N1 N2 C15 0.1(3)
C13 N1 B1 N3 -125.6(3)
C13 C14 C15 N2 0.2(4)
C16 N3 N4 Pt1 -172.1(2)
C16 N3 N4 C18 -0.2(4)
C16 N3 B1 N1 122.0(4)
C16 C17 C18 N4 0.2(4)
C19 O2 C22A C21A 18.6(12)
C19 O2 C22 C21 -6.8(13)
C19 C20 C21 C22 -36.1(14)
C19 C20A C21A C22A 40.5(13)
C20 C21 C22 O2 27.9(15)
C20A C21A C22A O2 -36.6(12)
C22A O2 C19 C20A 8.1(12)
C22 O2 C19 C20 -17.8(11)
C23 O1 C26 C25 -40.3(3)
C23 C24 C25 C26 4.2(3)
C24 C25 C26 O1 21.1(3)
C26 O1 C23 C24 42.8(3)
C27 C28 C29 K2 77.9(3)
C27 C28 C29 C30 -0.5(6)
C28 C27 C32 C31 2.7(5)
C28 C29 C30 C31 1.5(6)
C29 C30 C31 C32 -0.4(6)
C30 C31 C32 C27 -1.8(6)
C32 C27 C28 K2 78.1(3)
C32 C27 C28 C29 -1.5(5)
C33 C34 C35 K2 -68.7(3)
C33 C34 C35 C36 0.8(5)
C34 C33 C38 K2 70.7(2)
C34 C33 C38 C37 -0.8(4)
C34 C35 C36 K2 -66.0(3)
C34 C35 C36 C37 -1.3(5)
C35 C36 C37 K2 -64.4(3)
C35 C36 C37 C38 0.8(5)
C36 C37 C38 K2 -68.8(3)
C36 C37 C38 C33 0.3(5)
C38 C33 C34 K2 -70.6(2)
C38 C33 C34 C35 0.3(4)
C39 N5 N6 Pt2 175.0(2)
C39 N5 N6 C41 0.0(3)
C39 N5 B2 K1 70.0(4)
C39 N5 B2 N7 -121.1(3)
C39 C40 C41 N6 -0.2(4)
C42 N7 N8 Pt2 -171.6(2)
C42 N7 N8 C44 -0.2(4)
C42 N7 B2 K1 -73.6(4)
C42 N7 B2 N5 119.6(4)
C42 C43 C44 N8 -0.2(4)
C45 O4 C48A C47A 22(2)
C45 O4 C48 C47 -37.0(10)
C45 C46A C47A C48A 33.9(16)
C45 C46 C47 C48 4.3(9)
C46A C47A C48A O4 -35(2)
C48A O4 C45 C46A -0.8(17)
C49 O3 C52 C51 38.6(4)
C49 C50 C51 C52 -6.6(4)
C50 C51 C52 O3 -18.9(4)
C52 O3 C49 C50 -42.7(4)
B1 N1 N2 Pt1 -5.8(4)
B1 N1 N2 C15 178.5(3)
B1 N1 C13 C14 -178.2(3)
B1 N3 N4 Pt1 7.6(4)
B1 N3 N4 C18 179.5(3)
B1 N3 C16 C17 -179.3(3)
B2 N5 N6 Pt2 -4.5(3)
B2 N5 N6 C41 -179.5(3)
B2 N5 C39 C40 179.4(3)
B2 N7 N8 Pt2 8.6(4)
B2 N7 N8 C44 -180.0(3)
B2 N7 C42 C43 179.8(3)
C46 C47 C48 O4 19.2(11)
C48 O4 C45 C46 40.4(8)
